data_7022789
loop_
_publ_author_name
'Liu, Qing-Xiang'
'Wei, Qing'
'Zhao, Xiao-Jun'
'Wang, Hong'
'Li, Shu-Juan'
'Wang, Xiu-Guang'

_publ_section_title
;
 Cobalt(II), copper(II), zinc(II) and cadmium(II) complexes based on
 dibenzimidazolyl bidentate ligands with alkanyl linkers: crystal
 structure, weak interactions and conformations.
;
_journal_issue 16
_journal_name_full 'Dalton transactions (Cambridge, England : 2003)'
_journal_page_first 5902
_journal_page_last 5915
_journal_paper_doi 10.1039/c3dt33013c
_journal_volume 42
_journal_year 2013
_chemical_formula_sum 'C72 H74 Cu2 N20 O15'
_chemical_formula_weight 1586.59
_chemical_name_systematic
;
?
;
_space_group_IT_number 33
_symmetry_cell_setting orthorhombic
_symmetry_space_group_name_Hall 'P 2c -2n'
_symmetry_space_group_name_H-M 'P n a 21'
_atom_sites_solution_hydrogens geom
_atom_sites_solution_primary direct
_atom_sites_solution_secondary difmap
_audit_creation_method SHELXL-97
_cell_angle_alpha 90.00
_cell_angle_beta 90.00
_cell_angle_gamma 90.00
_cell_formula_units_Z 2
_cell_length_a 14.0900(19)
_cell_length_b 16.386(2)
_cell_length_c 16.393(2)
_cell_measurement_reflns_used 9919
_cell_measurement_temperature 296(2)
_cell_measurement_theta_max 0.00
_cell_measurement_theta_min 0.00
_cell_volume 3784.8(8)
_computing_cell_refinement 'Bruker SMART'
_computing_data_collection 'Bruker SMART'
_computing_data_reduction 'Bruker SAINT'
_computing_molecular_graphics 'Bruker SHELXTL'
_computing_publication_material 'Bruker SHELXTL'
_computing_structure_refinement 'SHELXL-97 (Sheldrick, 1997)'
_computing_structure_solution 'SHELXS-97 (Sheldrick, 1990)'
_diffrn_ambient_temperature 296(2)
_diffrn_measured_fraction_theta_full 1.000
_diffrn_measured_fraction_theta_max 1.000
_diffrn_measurement_device_type 'CCD area detector'
_diffrn_measurement_method 'phi and omega scans'
_diffrn_radiation_monochromator graphite
_diffrn_radiation_source 'fine-focus sealed tube'
_diffrn_radiation_type MoK\a
_diffrn_radiation_wavelength 0.71073
_diffrn_reflns_av_R_equivalents 0.0323
_diffrn_reflns_av_sigmaI/netI 0.0394
_diffrn_reflns_limit_h_max 16
_diffrn_reflns_limit_h_min -15
_diffrn_reflns_limit_k_max 19
_diffrn_reflns_limit_k_min -19
_diffrn_reflns_limit_l_max 14
_diffrn_reflns_limit_l_min -19
_diffrn_reflns_number 18511
_diffrn_reflns_theta_full 25.01
_diffrn_reflns_theta_max 25.01
_diffrn_reflns_theta_min 1.76
_exptl_absorpt_coefficient_mu 0.640
_exptl_absorpt_correction_T_max 0.8935
_exptl_absorpt_correction_T_min 0.8667
_exptl_absorpt_correction_type multi-scan
_exptl_absorpt_process_details sadabs
_exptl_crystal_colour colourless
_exptl_crystal_density_diffrn 1.392
_exptl_crystal_density_meas ?
_exptl_crystal_density_method 'not measured'
_exptl_crystal_description block
_exptl_crystal_F_000 1648
_exptl_crystal_size_max 0.23
_exptl_crystal_size_mid 0.20
_exptl_crystal_size_min 0.18
_refine_diff_density_max 0.766
_refine_diff_density_min -0.614
_refine_diff_density_rms 0.093
_refine_ls_abs_structure_details 'Flack H D (1983), Acta Cryst. A39, 876-881'
_refine_ls_abs_structure_Flack 0.013(18)
_refine_ls_extinction_method none
_refine_ls_goodness_of_fit_ref 1.060
_refine_ls_hydrogen_treatment constr
_refine_ls_matrix_type full
_refine_ls_number_parameters 500
_refine_ls_number_reflns 5458
_refine_ls_number_restraints 44
_refine_ls_restrained_S_all 1.117
_refine_ls_R_factor_all 0.0587
_refine_ls_R_factor_gt 0.0533
_refine_ls_shift/su_max 0.001
_refine_ls_shift/su_mean 0.000
_refine_ls_structure_factor_coef Fsqd
_refine_ls_weighting_details 'calc w=1/[\s^2^(Fo^2^)+(0.1086P)^2^+1.1872P] where P=(Fo^2^+2Fc^2^)/3'
_refine_ls_weighting_scheme calc
_refine_ls_wR_factor_gt 0.1451
_refine_ls_wR_factor_ref 0.1507
_reflns_number_gt 4912
_reflns_number_total 5458
_reflns_threshold_expression >2sigma(I)
_cod_data_source_file c3dt33013c.txt
_cod_data_source_block 90620c
_cod_depositor_comments
;
The following automatic conversions were performed:

'_symmetry_cell_setting' value 'Orthorhombic' changed to
'orthorhombic' according to
/home/saulius/struct/CIF-dictionaries/cif_core.dic dictionary named
'cif_core.dic' version 2.4.2 from 2011-04-26.

Automatic conversion script
Id: cif_fix_values 1891 2012-01-12 08:04:46Z andrius 

The following automatic conversions were performed:

'_exptl_crystal_density_meas' value 'none' was changed to '?' - the
value is perceived as not measured.

Automatic conversion script
Id: cif_fix_values 3008 2015-01-20 13:52:24Z robertas 
;
_cod_original_sg_symbol_H-M Pna2(1)
_cod_database_code 7022789

loop_
_symmetry_equiv_pos_as_xyz
'x, y, z'
'-x, -y, z+1/2'
'-x+1/2, y+1/2, z+1/2'
'x+1/2, -y+1/2, z'

loop_
_atom_site_label
_atom_site_type_symbol
_atom_site_fract_x
_atom_site_fract_y
_atom_site_fract_z
_atom_site_U_iso_or_equiv
_atom_site_adp_type
_atom_site_occupancy
_atom_site_symmetry_multiplicity
_atom_site_calc_flag
_atom_site_refinement_flags
_atom_site_disorder_assembly
_atom_site_disorder_group
Cu1 Cu 0.67957(4) 0.11084(3) 0.6981(2) 0.03598(18) Uani 1 1 d . . .
O1 O 0.5200(3) 0.0974(3) 0.7379(4) 0.0672(8) Uani 1 1 d U . .
O2 O 0.4053(3) 0.1746(3) 0.7023(4) 0.0701(9) Uani 1 1 d U . .
O3 O 0.3930(3) 0.0467(3) 0.6898(5) 0.0806(10) Uani 1 1 d U . .
N1 N 0.7121(3) -0.0056(2) 0.7269(3) 0.0390(9) Uani 1 1 d . . .
N2 N 0.7972(3) -0.1057(2) 0.7817(4) 0.0429(10) Uani 1 1 d . . .
N3 N 0.7924(3) -0.1592(2) 1.1004(4) 0.0400(9) Uani 1 1 d . . .
N4 N 0.8280(3) -0.2715(2) 1.1681(4) 0.0366(9) Uani 1 1 d . . .
N5 N 0.7213(3) 0.1446(2) 0.8106(3) 0.0370(8) Uani 1 1 d . . .
N6 N 0.8088(3) 0.2062(3) 0.9033(4) 0.0422(10) Uani 1 1 d . . .
N7 N 0.8014(3) 0.5210(3) 0.9648(4) 0.0413(9) Uani 1 1 d . . .
N8 N 0.8389(3) 0.5786(2) 1.0814(3) 0.0361(8) Uani 1 1 d . . .
N9 N 0.4401(3) 0.1062(3) 0.7074(5) 0.0665(8) Uani 1 1 d U . .
C1 C 0.6657(3) -0.0790(3) 0.7106(4) 0.0385(11) Uani 1 1 d . . .
C2 C 0.7207(4) -0.1427(3) 0.7457(4) 0.0408(11) Uani 1 1 d . . .
C3 C 0.6942(4) -0.2238(4) 0.7394(5) 0.0550(15) Uani 1 1 d . . .
H3 H 0.7302 -0.2657 0.7619 0.066 Uiso 1 1 calc R . .
C4 C 0.6105(4) -0.2385(3) 0.6972(5) 0.0611(14) Uani 1 1 d . . .
H4 H 0.5899 -0.2921 0.6912 0.073 Uiso 1 1 calc R . .
C5 C 0.5568(4) -0.1766(3) 0.6640(4) 0.0545(13) Uani 1 1 d . . .
H5 H 0.5011 -0.1899 0.6365 0.065 Uiso 1 1 calc R . .
C6 C 0.5826(4) -0.0955(3) 0.6700(4) 0.0479(12) Uani 1 1 d . . .
H6 H 0.5456 -0.0541 0.6477 0.057 Uiso 1 1 calc R . .
C7 C 0.7887(4) -0.0250(3) 0.7682(4) 0.0422(11) Uani 1 1 d . . .
H7 H 0.8326 0.0132 0.7864 0.051 Uiso 1 1 calc R . .
C8 C 0.8679(4) -0.1437(4) 0.8335(4) 0.0544(14) Uani 1 1 d . . .
H8A H 0.9212 -0.1069 0.8404 0.065 Uiso 1 1 calc R . .
H8B H 0.8910 -0.1932 0.8077 0.065 Uiso 1 1 calc R . .
C9 C 0.8263(4) -0.1645(4) 0.9167(5) 0.0563(15) Uani 1 1 d . . .
H9A H 0.7682 -0.1953 0.9092 0.068 Uiso 1 1 calc R . .
H9B H 0.8707 -0.1987 0.9462 0.068 Uiso 1 1 calc R . .
C10 C 0.8054(4) -0.0892(4) 0.9666(5) 0.0549(15) Uani 1 1 d . . .
H10A H 0.8649 -0.0646 0.9833 0.066 Uiso 1 1 calc R . .
H10B H 0.7721 -0.0501 0.9326 0.066 Uiso 1 1 calc R . .
C11 C 0.7467(4) -0.1062(3) 1.0410(5) 0.0514(14) Uani 1 1 d . . .
H11A H 0.7316 -0.0547 1.0671 0.062 Uiso 1 1 calc R . .
H11B H 0.6875 -0.1310 1.0241 0.062 Uiso 1 1 calc R . .
C12 C 0.8482(3) -0.1355(3) 1.1658(4) 0.0415(11) Uani 1 1 d . . .
C13 C 0.8701(3) -0.2062(3) 1.2074(4) 0.0365(10) Uani 1 1 d . . .
C14 C 0.9238(4) -0.2024(4) 1.2790(4) 0.0471(12) Uani 1 1 d . . .
H14 H 0.9402 -0.2495 1.3073 0.057 Uiso 1 1 calc R . .
C15 C 0.9515(4) -0.1270(4) 1.3061(5) 0.0567(15) Uani 1 1 d . . .
H15 H 0.9865 -0.1229 1.3540 0.068 Uiso 1 1 calc R . .
C16 C 0.9283(4) -0.0565(4) 1.2632(5) 0.0590(16) Uani 1 1 d . . .
H16 H 0.9489 -0.0063 1.2829 0.071 Uiso 1 1 calc R . .
C17 C 0.8757(3) -0.0589(3) 1.1927(5) 0.0527(12) Uani 1 1 d . . .
H17 H 0.8595 -0.0117 1.1645 0.063 Uiso 1 1 calc R . .
C18 C 0.7829(3) -0.2398(3) 1.1055(4) 0.0379(10) Uani 1 1 d . . .
H18 H 0.7478 -0.2705 1.0686 0.045 Uiso 1 1 calc R . .
C19 C 0.6886(3) 0.1220(3) 0.8864(4) 0.0369(11) Uani 1 1 d . . .
C20 C 0.7431(3) 0.1595(3) 0.9457(4) 0.0387(10) Uani 1 1 d . . .
C21 C 0.7276(4) 0.1488(4) 1.0287(4) 0.0501(12) Uani 1 1 d . . .
H21 H 0.7642 0.1751 1.0679 0.060 Uiso 1 1 calc R . .
C22 C 0.6541(4) 0.0964(4) 1.0496(5) 0.0531(14) Uani 1 1 d . . .
H22 H 0.6413 0.0866 1.1044 0.064 Uiso 1 1 calc R . .
C23 C 0.5993(4) 0.0583(3) 0.9905(5) 0.0521(13) Uani 1 1 d . . .
H23 H 0.5504 0.0240 1.0070 0.063 Uiso 1 1 calc R . .
C24 C 0.6146(3) 0.0694(3) 0.9095(4) 0.0461(12) Uani 1 1 d . . .
H24 H 0.5775 0.0430 0.8707 0.055 Uiso 1 1 calc R . .
C25 C 0.7918(3) 0.1941(3) 0.8237(4) 0.0381(10) Uani 1 1 d . . .
H25 H 0.8267 0.2185 0.7822 0.046 Uiso 1 1 calc R . .
C26 C 0.8778(4) 0.2624(3) 0.9387(4) 0.0504(13) Uani 1 1 d . . .
H26A H 0.9287 0.2716 0.9000 0.061 Uiso 1 1 calc R . .
H26B H 0.9050 0.2381 0.9873 0.061 Uiso 1 1 calc R . .
C27 C 0.8326(4) 0.3434(4) 0.9607(4) 0.0516(14) Uani 1 1 d . . .
H27A H 0.7756 0.3335 0.9922 0.062 Uiso 1 1 calc R . .
H27B H 0.8762 0.3744 0.9945 0.062 Uiso 1 1 calc R . .
C28 C 0.8078(4) 0.3929(4) 0.8866(5) 0.0535(15) Uani 1 1 d . . .
H28A H 0.8658 0.4088 0.8590 0.064 Uiso 1 1 calc R . .
H28B H 0.7713 0.3592 0.8493 0.064 Uiso 1 1 calc R . .
C29 C 0.7521(4) 0.4674(3) 0.9067(4) 0.0524(13) Uani 1 1 d . . .
H29A H 0.7396 0.4976 0.8569 0.063 Uiso 1 1 calc R . .
H29B H 0.6914 0.4513 0.9296 0.063 Uiso 1 1 calc R . .
C30 C 0.8756(3) 0.5720(3) 0.9473(4) 0.0370(10) Uani 1 1 d . . .
C31 C 0.8988(3) 0.6087(2) 1.0212(4) 0.0344(10) Uani 1 1 d . . .
C32 C 0.9733(3) 0.6640(3) 1.0259(4) 0.0422(11) Uani 1 1 d . . .
H32 H 0.9910 0.6880 1.0750 0.051 Uiso 1 1 calc R . .
C33 C 1.0202(4) 0.6816(3) 0.9531(5) 0.0539(14) Uani 1 1 d . . .
H33 H 1.0693 0.7195 0.9537 0.065 Uiso 1 1 calc R . .
C34 C 0.9960(4) 0.6444(4) 0.8797(5) 0.0574(14) Uani 1 1 d . . .
H34 H 1.0297 0.6577 0.8328 0.069 Uiso 1 1 calc R . .
C35 C 0.9248(4) 0.5897(4) 0.8749(4) 0.0535(14) Uani 1 1 d . . .
H35 H 0.9090 0.5648 0.8258 0.064 Uiso 1 1 calc R . .
C36 C 0.7824(3) 0.5275(3) 1.0439(4) 0.0385(10) Uani 1 1 d . . .
H36 H 0.7342 0.4988 1.0698 0.046 Uiso 1 1 calc R . .
N10 N 0.8986(5) 0.1150(4) 0.4375(5) 0.128(5) Uani 1 1 d D . .
O4 O 0.9494(7) 0.0601(7) 0.4657(6) 0.200(5) Uani 1 1 d DU . .
O5 O 0.9015(8) 0.1267(7) 0.3634(4) 0.201(6) Uani 1 1 d D . .
O6 O 0.8490(8) 0.1547(6) 0.4808(5) 0.179(4) Uani 1 1 d DU . .
O7 O 0.8765(4) 0.1228(4) 0.6536(5) 0.0980(18) Uani 1 1 d . . .
H7A H 0.8901 0.1697 0.6708 0.147 Uiso 1 1 d R . .
H7B H 0.8787 0.1247 0.6024 0.147 Uiso 1 1 d R . .
O8 O 0.985(2) 0.8999(12) 0.569(2) 0.160(13) Uani 0.334(13) 1 d P A 1
O8' O 0.933(5) 0.931(3) 0.606(4) 0.160(13) Uani 0.166(13) 1 d P A 2

loop_
_atom_site_aniso_label
_atom_site_aniso_U_11
_atom_site_aniso_U_22
_atom_site_aniso_U_33
_atom_site_aniso_U_23
_atom_site_aniso_U_13
_atom_site_aniso_U_12
Cu1 0.0551(3) 0.0318(3) 0.0210(3) -0.0001(3) -0.0043(3) 0.0006(2)
O1 0.0528(14) 0.0819(18) 0.067(2) 0.0036(16) -0.0055(15) -0.0007(14)
O2 0.0706(17) 0.0721(18) 0.068(2) -0.002(2) 0.0037(19) 0.0122(15)
O3 0.0803(19) 0.082(2) 0.079(2) -0.0054(19) -0.018(2) -0.0076(16)
N1 0.052(2) 0.035(2) 0.030(2) 0.0028(17) -0.0053(17) 0.0034(17)
N2 0.055(2) 0.041(2) 0.033(2) 0.0047(18) -0.002(2) 0.0092(17)
N3 0.0441(19) 0.042(2) 0.034(2) 0.0048(18) -0.0001(17) 0.0029(17)
N4 0.049(2) 0.036(2) 0.0246(19) 0.0021(17) 0.0015(15) 0.0014(15)
N5 0.050(2) 0.033(2) 0.028(2) 0.0024(17) -0.0016(17) -0.0037(16)
N6 0.048(2) 0.044(2) 0.034(2) -0.005(2) -0.0023(17) -0.0046(18)
N7 0.050(2) 0.044(2) 0.030(2) -0.0039(19) -0.0001(18) -0.0016(18)
N8 0.048(2) 0.035(2) 0.025(2) -0.0023(18) 0.0031(16) -0.0007(16)
N9 0.0554(14) 0.0777(16) 0.0664(19) 0.0007(15) -0.0061(15) 0.0009(12)
C1 0.053(2) 0.035(2) 0.027(3) 0.004(2) -0.003(2) 0.0017(18)
C2 0.054(3) 0.040(3) 0.028(3) 0.001(2) 0.007(2) 0.009(2)
C3 0.076(4) 0.041(3) 0.047(4) 0.005(3) 0.005(3) 0.010(2)
C4 0.089(4) 0.039(3) 0.055(3) -0.006(3) 0.009(4) -0.009(2)
C5 0.070(3) 0.052(3) 0.041(3) -0.007(3) 0.004(3) -0.010(3)
C6 0.064(3) 0.049(3) 0.031(3) 0.000(2) 0.003(2) 0.001(2)
C7 0.052(3) 0.045(3) 0.030(3) 0.005(2) -0.003(2) 0.002(2)
C8 0.062(3) 0.060(3) 0.042(3) 0.011(3) 0.000(3) 0.022(3)
C9 0.071(4) 0.057(4) 0.040(3) 0.012(3) -0.001(3) 0.022(3)
C10 0.066(3) 0.057(3) 0.042(4) 0.018(3) -0.003(3) 0.009(3)
C11 0.058(3) 0.046(3) 0.050(4) 0.010(3) -0.004(3) 0.006(2)
C12 0.043(2) 0.043(3) 0.038(3) -0.008(2) 0.008(2) 0.001(2)
C13 0.041(2) 0.039(2) 0.030(3) 0.000(2) 0.006(2) -0.0006(16)
C14 0.051(2) 0.054(3) 0.037(3) -0.005(2) -0.002(2) 0.003(2)
C15 0.052(3) 0.068(4) 0.050(4) -0.024(3) -0.002(3) -0.005(3)
C16 0.057(3) 0.054(3) 0.066(4) -0.023(3) 0.012(3) -0.010(3)
C17 0.055(3) 0.041(2) 0.063(4) -0.004(3) 0.011(3) -0.0001(19)
C18 0.045(2) 0.040(3) 0.028(2) -0.001(2) 0.0000(19) -0.0033(19)
C19 0.047(2) 0.033(2) 0.031(3) 0.002(2) -0.003(2) 0.0041(17)
C20 0.047(2) 0.040(3) 0.030(2) -0.001(2) 0.001(2) 0.001(2)
C21 0.066(3) 0.056(3) 0.028(3) 0.001(2) -0.004(2) 0.002(3)
C22 0.068(3) 0.059(3) 0.032(3) 0.009(3) 0.013(3) 0.008(3)
C23 0.051(3) 0.052(3) 0.054(4) 0.013(3) 0.010(3) -0.002(2)
C24 0.044(3) 0.047(3) 0.047(3) 0.009(3) -0.003(2) -0.006(2)
C25 0.045(2) 0.038(2) 0.032(3) 0.001(2) 0.0015(19) -0.0009(19)
C26 0.048(3) 0.055(3) 0.048(3) -0.014(3) -0.014(2) -0.005(2)
C27 0.064(3) 0.051(3) 0.040(3) -0.004(3) -0.012(2) -0.013(2)
C28 0.062(3) 0.056(4) 0.042(4) -0.008(3) -0.004(3) -0.001(2)
C29 0.069(3) 0.049(3) 0.039(3) -0.012(2) -0.015(3) -0.002(3)
C30 0.046(2) 0.039(3) 0.027(2) 0.000(2) 0.0013(19) 0.0056(19)
C31 0.041(2) 0.031(2) 0.031(3) 0.0022(18) 0.008(2) 0.0046(17)
C32 0.038(2) 0.047(3) 0.041(3) 0.003(2) -0.002(2) 0.001(2)
C33 0.049(3) 0.054(3) 0.059(4) 0.016(3) 0.006(3) -0.001(2)
C34 0.061(3) 0.063(3) 0.048(4) 0.013(3) 0.021(3) 0.008(3)
C35 0.064(3) 0.068(4) 0.028(3) -0.006(3) 0.006(2) 0.011(3)
C36 0.050(3) 0.034(2) 0.031(3) -0.001(2) 0.000(2) -0.0017(19)
N10 0.130(7) 0.075(5) 0.178(12) -0.038(6) 0.078(8) -0.042(5)
O4 0.160(6) 0.199(8) 0.239(9) 0.023(7) -0.031(6) -0.020(6)
O5 0.230(13) 0.257(14) 0.117(9) -0.040(8) 0.061(9) -0.089(10)
O6 0.190(6) 0.159(6) 0.188(7) -0.041(6) 0.072(6) -0.039(6)
O7 0.084(3) 0.125(5) 0.085(4) -0.011(3) -0.017(3) -0.002(3)
O8 0.21(3) 0.065(12) 0.21(3) -0.059(13) -0.12(2) 0.042(12)
O8' 0.21(3) 0.065(12) 0.21(3) -0.059(13) -0.12(2) 0.042(12)

loop_
_atom_type_symbol
_atom_type_description
_atom_type_scat_dispersion_real
_atom_type_scat_dispersion_imag
_atom_type_scat_source
C C 0.0033 0.0016 'International Tables Vol C Tables 4.2.6.8 and 6.1.1.4'
H H 0.0000 0.0000 'International Tables Vol C Tables 4.2.6.8 and 6.1.1.4'
N N 0.0061 0.0033 'International Tables Vol C Tables 4.2.6.8 and 6.1.1.4'
O O 0.0106 0.0060 'International Tables Vol C Tables 4.2.6.8 and 6.1.1.4'
Cu Cu 0.3201 1.2651 'International Tables Vol C Tables 4.2.6.8 and 6.1.1.4'

loop_
_geom_angle_atom_site_label_1
_geom_angle_atom_site_label_2
_geom_angle_atom_site_label_3
_geom_angle
_geom_angle_site_symmetry_1
_geom_angle_site_symmetry_3
N4 Cu1 N8 90.72(17) 3_654 3_644
N4 Cu1 N5 88.65(16) 3_654 .
N8 Cu1 N5 170.39(16) 3_644 .
N4 Cu1 N1 169.95(17) 3_654 .
N8 Cu1 N1 90.22(17) 3_644 .
N5 Cu1 N1 88.76(16) . .
N4 Cu1 O1 96.18(16) 3_654 .
N8 Cu1 O1 96.71(17) 3_644 .
N5 Cu1 O1 92.89(17) . .
N1 Cu1 O1 93.65(17) . .
N4 Cu1 O7 85.61(18) 3_654 .
N8 Cu1 O7 84.32(17) 3_644 .
N5 Cu1 O7 86.08(17) . .
N1 Cu1 O7 84.53(18) . .
O1 Cu1 O7 177.92(19) . .
N9 O1 Cu1 138.2(5) . .
C7 N1 C1 106.0(4) . .
C7 N1 Cu1 122.4(4) . .
C1 N1 Cu1 131.6(3) . .
C7 N2 C2 107.1(4) . .
C7 N2 C8 125.4(5) . .
C2 N2 C8 127.0(4) . .
C18 N3 C12 106.6(4) . .
C18 N3 C11 126.2(4) . .
C12 N3 C11 127.0(4) . .
C18 N4 C13 105.3(4) . .
C18 N4 Cu1 123.4(3) . 3_645
C13 N4 Cu1 131.1(3) . 3_645
C25 N5 C19 105.9(4) . .
C25 N5 Cu1 123.1(3) . .
C19 N5 Cu1 131.0(3) . .
C25 N6 C20 106.6(4) . .
C25 N6 C26 126.8(5) . .
C20 N6 C26 126.4(5) . .
C36 N7 C30 108.1(4) . .
C36 N7 C29 125.8(4) . .
C30 N7 C29 126.1(5) . .
C36 N8 C31 105.3(4) . .
C36 N8 Cu1 122.6(3) . 3_655
C31 N8 Cu1 131.5(3) . 3_655
O3 N9 O2 119.9(5) . .
O3 N9 O1 119.9(5) . .
O2 N9 O1 119.9(5) . .
C6 C1 N1 131.5(5) . .
C6 C1 C2 121.1(5) . .
N1 C1 C2 107.5(4) . .
N2 C2 C3 132.0(5) . .
N2 C2 C1 106.1(4) . .
C3 C2 C1 121.9(5) . .
C2 C3 C4 115.7(5) . .
C2 C3 H3 122.2 . .
C4 C3 H3 122.2 . .
C5 C4 C3 122.4(5) . .
C5 C4 H4 118.8 . .
C3 C4 H4 118.8 . .
C4 C5 C6 122.4(6) . .
C4 C5 H5 118.8 . .
C6 C5 H5 118.8 . .
C1 C6 C5 116.6(5) . .
C1 C6 H6 121.7 . .
C5 C6 H6 121.7 . .
N1 C7 N2 113.3(5) . .
N1 C7 H7 123.4 . .
N2 C7 H7 123.4 . .
N2 C8 C9 110.9(4) . .
N2 C8 H8A 109.5 . .
C9 C8 H8A 109.5 . .
N2 C8 H8B 109.5 . .
C9 C8 H8B 109.5 . .
H8A C8 H8B 108.1 . .
C10 C9 C8 112.2(5) . .
C10 C9 H9A 109.2 . .
C8 C9 H9A 109.2 . .
C10 C9 H9B 109.2 . .
C8 C9 H9B 109.2 . .
H9A C9 H9B 107.9 . .
C11 C10 C9 113.4(5) . .
C11 C10 H10A 108.9 . .
C9 C10 H10A 108.9 . .
C11 C10 H10B 108.9 . .
C9 C10 H10B 108.9 . .
H10A C10 H10B 107.7 . .
N3 C11 C10 114.3(5) . .
N3 C11 H11A 108.7 . .
C10 C11 H11A 108.7 . .
N3 C11 H11B 108.7 . .
C10 C11 H11B 108.7 . .
H11A C11 H11B 107.6 . .
C13 C12 C17 122.7(5) . .
C13 C12 N3 105.9(4) . .
C17 C12 N3 131.2(6) . .
C12 C13 N4 108.9(4) . .
C12 C13 C14 119.9(5) . .
N4 C13 C14 131.2(5) . .
C15 C14 C13 117.9(5) . .
C15 C14 H14 121.1 . .
C13 C14 H14 121.1 . .
C14 C15 C16 121.2(6) . .
C14 C15 H15 119.4 . .
C16 C15 H15 119.4 . .
C17 C16 C15 121.8(5) . .
C17 C16 H16 119.1 . .
C15 C16 H16 119.1 . .
C16 C17 C12 116.4(6) . .
C16 C17 H17 121.8 . .
C12 C17 H17 121.8 . .
N4 C18 N3 113.2(4) . .
N4 C18 H18 123.4 . .
N3 C18 H18 123.4 . .
N5 C19 C20 109.3(4) . .
N5 C19 C24 131.1(5) . .
C20 C19 C24 119.6(5) . .
C19 C20 N6 105.2(4) . .
C19 C20 C21 123.1(5) . .
N6 C20 C21 131.7(5) . .
C20 C21 C22 115.9(5) . .
C20 C21 H21 122.0 . .
C22 C21 H21 122.0 . .
C23 C22 C21 121.4(5) . .
C23 C22 H22 119.3 . .
C21 C22 H22 119.3 . .
C24 C23 C22 122.4(5) . .
C24 C23 H23 118.8 . .
C22 C23 H23 118.8 . .
C23 C24 C19 117.6(5) . .
C23 C24 H24 121.2 . .
C19 C24 H24 121.2 . .
N5 C25 N6 113.0(4) . .
N5 C25 H25 123.5 . .
N6 C25 H25 123.5 . .
N6 C26 C27 111.6(4) . .
N6 C26 H26A 109.3 . .
C27 C26 H26A 109.3 . .
N6 C26 H26B 109.3 . .
C27 C26 H26B 109.3 . .
H26A C26 H26B 108.0 . .
C28 C27 C26 112.2(5) . .
C28 C27 H27A 109.2 . .
C26 C27 H27A 109.2 . .
C28 C27 H27B 109.2 . .
C26 C27 H27B 109.2 . .
H27A C27 H27B 107.9 . .
C29 C28 C27 112.8(6) . .
C29 C28 H28A 109.0 . .
C27 C28 H28A 109.0 . .
C29 C28 H28B 109.0 . .
C27 C28 H28B 109.0 . .
H28A C28 H28B 107.8 . .
N7 C29 C28 112.6(5) . .
N7 C29 H29A 109.1 . .
C28 C29 H29A 109.1 . .
N7 C29 H29B 109.1 . .
C28 C29 H29B 109.1 . .
H29A C29 H29B 107.8 . .
N7 C30 C31 105.1(4) . .
N7 C30 C35 132.8(5) . .
C31 C30 C35 122.1(5) . .
C32 C31 N8 130.8(5) . .
C32 C31 C30 120.5(5) . .
N8 C31 C30 108.8(4) . .
C31 C32 C33 116.5(5) . .
C31 C32 H32 121.7 . .
C33 C32 H32 121.7 . .
C34 C33 C32 122.2(5) . .
C34 C33 H33 118.9 . .
C32 C33 H33 118.9 . .
C35 C34 C33 121.7(5) . .
C35 C34 H34 119.2 . .
C33 C34 H34 119.2 . .
C34 C35 C30 117.0(6) . .
C34 C35 H35 121.5 . .
C30 C35 H35 121.5 . .
N8 C36 N7 112.8(4) . .
N8 C36 H36 123.6 . .
N7 C36 H36 123.6 . .
O6 N10 O5 121.6(6) . .
O6 N10 O4 120.9(6) . .
O5 N10 O4 117.5(5) . .
Cu1 O7 H7A 101.4 . .
Cu1 O7 H7B 106.9 . .
H7A O7 H7B 107.0 . .

loop_
_geom_bond_atom_site_label_1
_geom_bond_atom_site_label_2
_geom_bond_distance
_geom_bond_site_symmetry_2
Cu1 N4 1.992(4) 3_654
Cu1 N8 2.001(4) 3_644
Cu1 N5 2.014(4) .
Cu1 N1 2.019(4) .
Cu1 O1 2.352(4) .
Cu1 O7 2.875(6) .
O1 N9 1.240(7) .
O2 N9 1.226(6) .
O3 N9 1.216(7) .
N1 C7 1.312(6) .
N1 C1 1.394(6) .
N2 C7 1.346(7) .
N2 C2 1.370(7) .
N2 C8 1.451(7) .
N3 C18 1.329(6) .
N3 C12 1.386(7) .
N3 C11 1.455(7) .
N4 C18 1.314(6) .
N4 C13 1.383(6) .
N4 Cu1 1.992(4) 3_645
N5 C25 1.300(6) .
N5 C19 1.376(7) .
N6 C25 1.342(6) .
N6 C20 1.388(7) .
N6 C26 1.459(7) .
N7 C36 1.328(7) .
N7 C30 1.369(7) .
N7 C29 1.471(7) .
N8 C36 1.308(6) .
N8 C31 1.389(6) .
N8 Cu1 2.001(4) 3_655
C1 C6 1.374(8) .
C1 C2 1.422(7) .
C2 C3 1.384(8) .
C3 C4 1.388(9) .
C3 H3 0.9300 .
C4 C5 1.379(9) .
C4 H4 0.9300 .
C5 C6 1.381(8) .
C5 H5 0.9300 .
C6 H6 0.9300 .
C7 H7 0.9300 .
C8 C9 1.522(8) .
C8 H8A 0.9700 .
C8 H8B 0.9700 .
C9 C10 1.509(10) .
C9 H9A 0.9700 .
C9 H9B 0.9700 .
C10 C11 1.498(9) .
C10 H10A 0.9700 .
C10 H10B 0.9700 .
C11 H11A 0.9700 .
C11 H11B 0.9700 .
C12 C13 1.379(7) .
C12 C17 1.385(7) .
C13 C14 1.398(7) .
C14 C15 1.369(8) .
C14 H14 0.9300 .
C15 C16 1.391(10) .
C15 H15 0.9300 .
C16 C17 1.373(10) .
C16 H16 0.9300 .
C17 H17 0.9300 .
C18 H18 0.9300 .
C19 C20 1.383(7) .
C19 C24 1.405(7) .
C20 C21 1.388(7) .
C21 C22 1.388(9) .
C21 H21 0.9300 .
C22 C23 1.386(9) .
C22 H22 0.9300 .
C23 C24 1.358(8) .
C23 H23 0.9300 .
C24 H24 0.9300 .
C25 H25 0.9300 .
C26 C27 1.515(8) .
C26 H26A 0.9700 .
C26 H26B 0.9700 .
C27 C28 1.501(9) .
C27 H27A 0.9700 .
C27 H27B 0.9700 .
C28 C29 1.489(8) .
C28 H28A 0.9700 .
C28 H28B 0.9700 .
C29 H29A 0.9700 .
C29 H29B 0.9700 .
C30 C31 1.392(7) .
C30 C35 1.405(8) .
C31 C32 1.388(7) .
C32 C33 1.394(8) .
C32 H32 0.9300 .
C33 C34 1.391(9) .
C33 H33 0.9300 .
C34 C35 1.348(9) .
C34 H34 0.9300 .
C35 H35 0.9300 .
C36 H36 0.9300 .
N10 O6 1.189(8) .
N10 O5 1.231(9) .
N10 O4 1.240(8) .
O7 H7A 0.8403 .
O7 H7B 0.8405 .

loop_
_geom_torsion_atom_site_label_1
_geom_torsion_atom_site_label_2
_geom_torsion_atom_site_label_3
_geom_torsion_atom_site_label_4
_geom_torsion
_geom_torsion_site_symmetry_1
N4 Cu1 O1 N9 59.0(6) 3_654
N8 Cu1 O1 N9 -32.4(6) 3_644
N5 Cu1 O1 N9 148.0(6) .
N1 Cu1 O1 N9 -123.1(6) .
O7 Cu1 O1 N9 -152(5) .
N4 Cu1 N1 C7 33.8(12) 3_654
N8 Cu1 N1 C7 129.2(4) 3_644
N5 Cu1 N1 C7 -41.2(4) .
O1 Cu1 N1 C7 -134.0(4) .
O7 Cu1 N1 C7 44.9(4) .
N4 Cu1 N1 C1 -146.0(9) 3_654
N8 Cu1 N1 C1 -50.7(4) 3_644
N5 Cu1 N1 C1 138.9(4) .
O1 Cu1 N1 C1 46.1(5) .
O7 Cu1 N1 C1 -134.9(4) .
N4 Cu1 N5 C25 -52.6(4) 3_654
N8 Cu1 N5 C25 33.8(12) 3_644
N1 Cu1 N5 C25 117.7(4) .
O1 Cu1 N5 C25 -148.7(4) .
O7 Cu1 N5 C25 33.1(4) .
N4 Cu1 N5 C19 129.5(4) 3_654
N8 Cu1 N5 C19 -144.2(9) 3_644
N1 Cu1 N5 C19 -60.2(4) .
O1 Cu1 N5 C19 33.4(4) .
O7 Cu1 N5 C19 -144.8(4) .
Cu1 O1 N9 O3 106.1(7) .
Cu1 O1 N9 O2 -80.8(9) .
C7 N1 C1 C6 179.7(6) .
Cu1 N1 C1 C6 -0.4(8) .
C7 N1 C1 C2 0.2(5) .
Cu1 N1 C1 C2 -179.9(3) .
C7 N2 C2 C3 178.8(6) .
C8 N2 C2 C3 -8.4(9) .
C7 N2 C2 C1 -0.5(5) .
C8 N2 C2 C1 172.2(5) .
C6 C1 C2 N2 -179.4(5) .
N1 C1 C2 N2 0.2(5) .
C6 C1 C2 C3 1.2(8) .
N1 C1 C2 C3 -179.2(5) .
N2 C2 C3 C4 -179.7(6) .
C1 C2 C3 C4 -0.5(8) .
C2 C3 C4 C5 -0.2(10) .
C3 C4 C5 C6 0.3(10) .
N1 C1 C6 C5 179.4(5) .
C2 C1 C6 C5 -1.1(8) .
C4 C5 C6 C1 0.4(8) .
C1 N1 C7 N2 -0.5(6) .
Cu1 N1 C7 N2 179.6(3) .
C2 N2 C7 N1 0.7(6) .
C8 N2 C7 N1 -172.2(5) .
C7 N2 C8 C9 99.5(7) .
C2 N2 C8 C9 -72.0(7) .
N2 C8 C9 C10 -69.5(7) .
C8 C9 C10 C11 168.3(5) .
C18 N3 C11 C10 -93.7(6) .
C12 N3 C11 C10 91.4(7) .
C9 C10 C11 N3 63.3(7) .
C18 N3 C12 C13 0.4(5) .
C11 N3 C12 C13 176.2(5) .
C18 N3 C12 C17 -175.8(5) .
C11 N3 C12 C17 -0.1(9) .
C17 C12 C13 N4 176.4(4) .
N3 C12 C13 N4 -0.2(5) .
C17 C12 C13 C14 -1.3(7) .
N3 C12 C13 C14 -177.9(4) .
C18 N4 C13 C12 -0.1(5) .
Cu1 N4 C13 C12 -174.4(3) 3_645
C18 N4 C13 C14 177.2(5) .
Cu1 N4 C13 C14 2.9(7) 3_645
C12 C13 C14 C15 1.1(7) .
N4 C13 C14 C15 -176.0(5) .
C13 C14 C15 C16 -0.9(8) .
C14 C15 C16 C17 0.9(9) .
C15 C16 C17 C12 -0.9(8) .
C13 C12 C17 C16 1.1(7) .
N3 C12 C17 C16 176.8(5) .
C13 N4 C18 N3 0.4(5) .
Cu1 N4 C18 N3 175.3(3) 3_645
C12 N3 C18 N4 -0.5(5) .
C11 N3 C18 N4 -176.3(5) .
C25 N5 C19 C20 -0.6(5) .
Cu1 N5 C19 C20 177.6(3) .
C25 N5 C19 C24 -179.4(5) .
Cu1 N5 C19 C24 -1.2(8) .
N5 C19 C20 N6 0.7(5) .
C24 C19 C20 N6 179.7(4) .
N5 C19 C20 C21 -179.9(5) .
C24 C19 C20 C21 -1.0(7) .
C25 N6 C20 C19 -0.6(5) .
C26 N6 C20 C19 174.8(5) .
C25 N6 C20 C21 -179.9(5) .
C26 N6 C20 C21 -4.4(9) .
C19 C20 C21 C22 1.0(8) .
N6 C20 C21 C22 -179.9(5) .
C20 C21 C22 C23 -0.7(8) .
C21 C22 C23 C24 0.5(9) .
C22 C23 C24 C19 -0.5(8) .
N5 C19 C24 C23 179.4(5) .
C20 C19 C24 C23 0.7(7) .
C19 N5 C25 N6 0.2(5) .
Cu1 N5 C25 N6 -178.2(3) .
C20 N6 C25 N5 0.3(6) .
C26 N6 C25 N5 -175.2(5) .
C25 N6 C26 C27 95.0(6) .
C20 N6 C26 C27 -79.5(6) .
N6 C26 C27 C28 -71.3(6) .
C26 C27 C28 C29 172.5(5) .
C36 N7 C29 C28 -102.6(6) .
C30 N7 C29 C28 76.5(7) .
C27 C28 C29 N7 57.2(7) .
C36 N7 C30 C31 0.0(5) .
C29 N7 C30 C31 -179.2(4) .
C36 N7 C30 C35 179.9(5) .
C29 N7 C30 C35 0.7(9) .
C36 N8 C31 C32 -179.1(5) .
Cu1 N8 C31 C32 9.2(8) 3_655
C36 N8 C31 C30 -0.8(5) .
Cu1 N8 C31 C30 -172.5(3) 3_655
N7 C30 C31 C32 179.0(4) .
C35 C30 C31 C32 -0.9(7) .
N7 C30 C31 N8 0.5(5) .
C35 C30 C31 N8 -179.4(4) .
N8 C31 C32 C33 179.9(5) .
C30 C31 C32 C33 1.8(7) .
C31 C32 C33 C34 -1.8(8) .
C32 C33 C34 C35 0.7(9) .
C33 C34 C35 C30 0.3(9) .
N7 C30 C35 C34 179.9(6) .
C31 C30 C35 C34 -0.2(8) .
C31 N8 C36 N7 0.8(5) .
Cu1 N8 C36 N7 173.5(3) 3_655
C30 N7 C36 N8 -0.5(6) .
C29 N7 C36 N8 178.6(4) .
